data_1545254
loop_
_publ_author_name
'Probst, Nicolas'
'Martin, Am\'elie'
'D\'esir\'e, J\'er\^ome'
'Mingot, Agn\`es'
'Marrot, J\'er\^ome'
'Bl\'eriot, Yves'
'Thibaudeau, S\'ebastien'

_publ_section_title
;
 HF-Induced Intramolecular C-Arylation and C-Alkylation/Fluorination of
 2-Aminoglycopyranoses.
;
_journal_issue 5
_journal_name_full 'Organic letters'
_journal_page_first 1040
_journal_page_last 1043
_journal_paper_doi 10.1021/acs.orglett.7b00003
_journal_volume 19
_journal_year 2017
_chemical_absolute_configuration ad
_chemical_formula_sum 'C26 H29 N O9 S'
_chemical_formula_weight 531.56
_space_group_crystal_system monoclinic
_space_group_IT_number 4
_space_group_name_Hall 'P 2yb'
_space_group_name_H-M_alt 'P 1 21 1'
_symmetry_space_group_name_Hall 'P 2yb'
_symmetry_space_group_name_H-M 'P 1 21 1'
_atom_sites_solution_hydrogens geom
_audit_creation_method SHELXL-2014/7
_cell_angle_alpha 90
_cell_angle_beta 93.4340(10)
_cell_angle_gamma 90
_cell_formula_units_Z 2
_cell_length_a 10.8723(2)
_cell_length_b 8.4197(2)
_cell_length_c 14.4418(3)
_cell_measurement_reflns_used 9873
_cell_measurement_temperature 200(2)
_cell_measurement_theta_max 28.08
_cell_measurement_theta_min 2.28
_cell_volume 1319.65(5)
_computing_cell_refinement 'Bruker SAINT'
_computing_data_collection 'Bruker APEX2'
_computing_data_reduction 'Bruker SAINT'
_computing_molecular_graphics 'Bruker SHELXTL'
_computing_publication_material 'Bruker SHELXTL'
_computing_structure_refinement 'SHELXL-2014/7 (Sheldrick, 2014)'
_computing_structure_solution 'SHELXS-97 (Sheldrick, 2008)'
_diffrn_ambient_temperature 200(2)
_diffrn_measured_fraction_theta_full 1.000
_diffrn_measured_fraction_theta_max 0.999
_diffrn_measurement_device_type 'Bruker APEX-II CCD'
_diffrn_measurement_method '\f and \w scans'
_diffrn_radiation_type MoK\a
_diffrn_radiation_wavelength 0.71073
_diffrn_reflns_av_R_equivalents 0.0320
_diffrn_reflns_av_unetI/netI 0.0269
_diffrn_reflns_Laue_measured_fraction_full 1.000
_diffrn_reflns_Laue_measured_fraction_max 0.999
_diffrn_reflns_limit_h_max 14
_diffrn_reflns_limit_h_min -15
_diffrn_reflns_limit_k_max 11
_diffrn_reflns_limit_k_min -10
_diffrn_reflns_limit_l_max 19
_diffrn_reflns_limit_l_min -20
_diffrn_reflns_number 38133
_diffrn_reflns_point_group_measured_fraction_full 1.000
_diffrn_reflns_point_group_measured_fraction_max 0.971
_diffrn_reflns_theta_full 25.242
_diffrn_reflns_theta_max 30.002
_diffrn_reflns_theta_min 1.876
_diffrn_source 'fine-focus sealed tube'
_exptl_absorpt_coefficient_mu 0.176
_exptl_absorpt_correction_type multi-scan
_exptl_absorpt_process_details 'SADABS (Sheldrick, 2012/1)'
_exptl_crystal_colour colorless
_exptl_crystal_density_diffrn 1.338
_exptl_crystal_description parallelepiped
_exptl_crystal_F_000 560
_exptl_crystal_size_max 0.350
_exptl_crystal_size_mid 0.200
_exptl_crystal_size_min 0.180
_exptl_transmission_factor_max 0.7460
_exptl_transmission_factor_min 0.7127
_refine_diff_density_max 0.435
_refine_diff_density_min -0.758
_refine_diff_density_rms 0.041
_refine_ls_abs_structure_details
; 
 Flack x determined using 2182 quotients [(I+)-(I-)]/[(I+)+(I-)] 
 (Parsons, Flack and Wagner, Acta Cryst. B69 (2013) 249-259). 
;
_refine_ls_abs_structure_Flack -0.01(2)
_refine_ls_extinction_method none
_refine_ls_goodness_of_fit_ref 1.031
_refine_ls_hydrogen_treatment constr
_refine_ls_matrix_type full
_refine_ls_number_parameters 338
_refine_ls_number_reflns 7493
_refine_ls_number_restraints 1
_refine_ls_restrained_S_all 1.031
_refine_ls_R_factor_all 0.0662
_refine_ls_R_factor_gt 0.0485
_refine_ls_shift/su_max 0.000
_refine_ls_shift/su_mean 0.000
_refine_ls_structure_factor_coef Fsqd
_refine_ls_weighting_details 'w=1/[\s^2^(Fo^2^)+(0.0434P)^2^+0.4881P] where P=(Fo^2^+2Fc^2^)/3'
_refine_ls_weighting_scheme calc
_refine_ls_wR_factor_gt 0.1103
_refine_ls_wR_factor_ref 0.1197
_reflns_Friedel_coverage 0.827
_reflns_Friedel_fraction_full 1.000
_reflns_Friedel_fraction_max 0.938
_reflns_number_gt 5895
_reflns_number_total 7493
_reflns_threshold_expression 'I > 2\s(I)'
_cod_data_source_file ol7b00003_si_001.cif
_cod_data_source_block npr120
_cod_depositor_comments 'Adding full bibliography for 1545254.cif.'
_cod_database_code 1545254
_shelx_shelxl_version_number 2014/7
_shelx_space_group_comment
; 
The symmetry employed for this shelxl refinement is uniquely defined 
by the following loop, which should always be used as a source of 
symmetry information in preference to the above space-group names. 
They are only intended as comments. 
;
_shelx_estimated_absorpt_t_min 0.941
_shelx_estimated_absorpt_t_max 0.969
_exptl_absorpt_special_details 'Blessing, Acta Cryst. (1995) A51, 33-38'

loop_
_space_group_symop_operation_xyz
'x, y, z'
'-x, y+1/2, -z'

loop_
_atom_site_label
_atom_site_type_symbol
_atom_site_fract_x
_atom_site_fract_y
_atom_site_fract_z
_atom_site_U_iso_or_equiv
_atom_site_adp_type
_atom_site_occupancy
_atom_site_site_symmetry_order
_atom_site_calc_flag
_atom_site_refinement_flags_posn
_atom_site_refinement_flags_adp
S1 S 0.27258(9) 0.74360(11) 0.31841(11) 0.0878(4) Uani 1 1 d . .
O1 O -0.13945(17) 0.6754(2) 0.18921(13) 0.0369(4) Uani 1 1 d . .
O2 O 0.2763(3) 0.6647(4) 0.2303(4) 0.1362(19) Uani 1 1 d . .
O3 O 0.2907(4) 0.6576(5) 0.4028(4) 0.176(3) Uani 1 1 d . .
O4 O -0.38202(18) 0.6728(3) 0.13092(14) 0.0508(5) Uani 1 1 d . .
O5 O -0.4642(3) 0.6185(4) -0.0096(2) 0.0863(10) Uani 1 1 d . .
O6 O -0.17191(17) 1.0883(2) 0.11516(14) 0.0407(4) Uani 1 1 d . .
O7 O -0.0717(3) 1.1295(3) -0.01424(19) 0.0769(9) Uani 1 1 d . .
O8 O 0.08479(17) 1.0698(2) 0.17919(13) 0.0386(4) Uani 1 1 d . .
O9 O 0.0197(3) 1.2722(3) 0.26466(19) 0.0654(7) Uani 1 1 d . .
N1 N 0.1384(2) 0.8289(4) 0.3177(2) 0.0550(7) Uani 1 1 d . .
C1 C -0.2011(2) 0.8205(3) 0.16621(19) 0.0349(5) Uani 1 1 d . .
H1 H -0.2411 0.8630 0.2217 0.042 Uiso 1 1 calc R U
C2 C -0.1078(2) 0.9405(3) 0.13341(19) 0.0336(5) Uani 1 1 d . .
H2 H -0.0696 0.9013 0.0764 0.040 Uiso 1 1 calc R U
C3 C -0.0100(2) 0.9674(3) 0.21151(18) 0.0316(5) Uani 1 1 d . .
H3 H -0.0477 1.0160 0.2663 0.038 Uiso 1 1 calc R U
C4 C 0.0503(2) 0.8100(3) 0.23847(19) 0.0349(5) Uani 1 1 d . .
H4 H 0.0946 0.7689 0.1847 0.042 Uiso 1 1 calc R U
C5 C -0.0471(2) 0.6881(3) 0.26350(17) 0.0334(5) Uani 1 1 d . .
H5 H -0.0053 0.5826 0.2702 0.040 Uiso 1 1 calc R U
C6 C -0.0999(3) 0.7269(3) 0.35553(19) 0.0388(6) Uani 1 1 d . .
C7 C -0.2160(3) 0.6695(4) 0.3743(2) 0.0503(7) Uani 1 1 d . .
H7 H -0.2613 0.6059 0.3299 0.060 Uiso 1 1 calc R U
C8 C -0.2650(4) 0.7055(5) 0.4579(3) 0.0718(12) Uani 1 1 d . .
H8 H -0.3444 0.6669 0.4705 0.086 Uiso 1 1 calc R U
C9 C -0.2002(6) 0.7961(5) 0.5228(3) 0.0879(17) Uani 1 1 d . .
H9 H -0.2346 0.8197 0.5801 0.105 Uiso 1 1 calc R U
C10 C -0.0858(5) 0.8528(5) 0.5050(3) 0.0776(14) Uani 1 1 d . .
H10 H -0.0414 0.9161 0.5501 0.093 Uiso 1 1 calc R U
C11 C -0.0344(4) 0.8182(4) 0.4212(2) 0.0528(8) Uani 1 1 d . .
C12 C 0.0903(4) 0.8877(5) 0.4039(3) 0.0733(12) Uani 1 1 d . .
H12A H 0.0835 1.0048 0.4008 0.088 Uiso 1 1 calc R U
H12B H 0.1491 0.8606 0.4565 0.088 Uiso 1 1 calc R U
C13 C 0.3859(3) 0.8925(4) 0.3213(3) 0.0507(8) Uani 1 1 d . .
C14 C 0.4478(3) 0.9305(4) 0.4044(2) 0.0528(8) Uani 1 1 d . .
H14 H 0.4253 0.8823 0.4604 0.063 Uiso 1 1 calc R U
C15 C 0.5424(3) 1.0386(5) 0.4055(3) 0.0566(9) Uani 1 1 d . .
H15 H 0.5850 1.0651 0.4628 0.068 Uiso 1 1 calc R U
C16 C 0.5767(3) 1.1097(5) 0.3245(3) 0.0575(9) Uani 1 1 d . .
C17 C 0.5143(4) 1.0695(5) 0.2429(3) 0.0690(10) Uani 1 1 d . .
H17 H 0.5375 1.1167 0.1867 0.083 Uiso 1 1 calc R U
C18 C 0.4189(4) 0.9625(5) 0.2401(3) 0.0659(10) Uani 1 1 d . .
H18 H 0.3760 0.9369 0.1828 0.079 Uiso 1 1 calc R U
C19 C -0.2978(3) 0.7806(4) 0.0907(2) 0.0509(8) Uani 1 1 d . .
H19A H -0.3414 0.8779 0.0685 0.061 Uiso 1 1 calc R U
H19B H -0.2596 0.7300 0.0376 0.061 Uiso 1 1 calc R U
C20 C -0.4595(3) 0.5960(4) 0.0717(2) 0.0510(8) Uani 1 1 d . .
C21 C -0.5354(4) 0.4810(6) 0.1204(3) 0.0798(14) Uani 1 1 d . .
H21A H -0.6193 0.5227 0.1234 0.120 Uiso 1 1 calc R U
H21B H -0.4994 0.4641 0.1835 0.120 Uiso 1 1 calc R U
H21C H -0.5380 0.3798 0.0868 0.120 Uiso 1 1 calc R U
C22 C -0.1429(3) 1.1738(4) 0.0402(2) 0.0466(7) Uani 1 1 d . .
C23 C -0.2093(4) 1.3291(5) 0.0367(3) 0.0650(10) Uani 1 1 d . .
H23A H -0.1823 1.3921 -0.0154 0.098 Uiso 1 1 calc R U
H23B H -0.1910 1.3869 0.0948 0.098 Uiso 1 1 calc R U
H23C H -0.2982 1.3102 0.0285 0.098 Uiso 1 1 calc R U
C24 C 0.0889(3) 1.2202(3) 0.2114(2) 0.0430(7) Uani 1 1 d . .
C25 C 0.1917(4) 1.3092(4) 0.1710(3) 0.0655(10) Uani 1 1 d . .
H25A H 0.1578 1.3838 0.1241 0.098 Uiso 1 1 calc R U
H25B H 0.2468 1.2342 0.1422 0.098 Uiso 1 1 calc R U
H25C H 0.2379 1.3680 0.2203 0.098 Uiso 1 1 calc R U
C26 C 0.6828(4) 1.2256(7) 0.3274(4) 0.0997(18) Uani 1 1 d . .
H26A H 0.6515 1.3336 0.3352 0.150 Uiso 1 1 calc R U
H26B H 0.7248 1.2190 0.2694 0.150 Uiso 1 1 calc R U
H26C H 0.7410 1.1994 0.3797 0.150 Uiso 1 1 calc R U

loop_
_atom_site_aniso_label
_atom_site_aniso_U_11
_atom_site_aniso_U_22
_atom_site_aniso_U_33
_atom_site_aniso_U_23
_atom_site_aniso_U_13
_atom_site_aniso_U_12
S1 0.0545(5) 0.0299(4) 0.1717(12) 0.0147(6) -0.0537(6) -0.0051(4)
O1 0.0395(9) 0.0299(9) 0.0405(10) -0.0034(8) -0.0043(7) -0.0111(8)
O2 0.0528(16) 0.0636(19) 0.285(5) -0.102(3) -0.052(2) 0.0186(14)
O3 0.114(3) 0.103(3) 0.294(6) 0.137(4) -0.119(4) -0.056(2)
O4 0.0405(10) 0.0626(14) 0.0482(11) 0.0021(10) -0.0068(8) -0.0249(10)
O5 0.095(2) 0.101(2) 0.0595(16) 0.0059(16) -0.0303(14) -0.0466(19)
O6 0.0394(10) 0.0391(11) 0.0438(10) 0.0086(9) 0.0045(8) 0.0005(9)
O7 0.109(2) 0.0609(17) 0.0650(16) 0.0219(13) 0.0379(16) 0.0197(16)
O8 0.0387(9) 0.0309(10) 0.0469(11) -0.0061(8) 0.0070(8) -0.0151(8)
O9 0.0862(18) 0.0350(13) 0.0779(17) -0.0133(12) 0.0304(15) -0.0162(12)
N1 0.0437(14) 0.0584(17) 0.0602(17) 0.0049(14) -0.0186(12) -0.0130(13)
C1 0.0327(12) 0.0360(13) 0.0357(13) 0.0025(11) -0.0018(10) -0.0101(11)
C2 0.0342(12) 0.0308(13) 0.0355(13) 0.0031(10) -0.0006(10) -0.0063(10)
C3 0.0318(12) 0.0274(12) 0.0357(13) -0.0032(10) 0.0036(10) -0.0087(10)
C4 0.0318(12) 0.0311(12) 0.0411(14) -0.0010(11) -0.0033(10) -0.0049(10)
C5 0.0359(12) 0.0252(11) 0.0386(13) -0.0007(10) -0.0013(10) -0.0033(10)
C6 0.0510(15) 0.0255(12) 0.0398(14) 0.0055(11) 0.0016(11) 0.0002(11)
C7 0.0538(17) 0.0419(16) 0.0560(18) 0.0155(15) 0.0099(14) 0.0036(14)
C8 0.080(3) 0.066(3) 0.073(3) 0.029(2) 0.033(2) 0.018(2)
C9 0.150(5) 0.062(3) 0.055(2) 0.016(2) 0.039(3) 0.035(3)
C10 0.149(4) 0.047(2) 0.0379(18) 0.0007(15) 0.013(2) 0.000(3)
C11 0.084(2) 0.0342(15) 0.0385(15) 0.0044(13) -0.0058(15) -0.0044(16)
C12 0.099(3) 0.068(2) 0.049(2) 0.0043(18) -0.026(2) -0.037(2)
C13 0.0368(14) 0.0326(14) 0.080(2) -0.0045(15) -0.0190(14) 0.0023(11)
C14 0.0405(16) 0.058(2) 0.0587(19) -0.0033(16) -0.0035(14) -0.0030(15)
C15 0.0420(16) 0.069(2) 0.058(2) -0.0230(17) -0.0031(14) -0.0070(16)
C16 0.0430(16) 0.058(2) 0.072(2) -0.0184(18) 0.0112(15) -0.0064(15)
C17 0.075(2) 0.066(2) 0.065(2) -0.001(2) 0.0042(19) -0.006(2)
C18 0.072(2) 0.056(2) 0.066(2) -0.0083(19) -0.0262(19) 0.0035(19)
C19 0.0487(16) 0.060(2) 0.0422(16) 0.0093(14) -0.0105(13) -0.0245(15)
C20 0.0393(15) 0.0533(19) 0.059(2) -0.0046(16) -0.0063(13) -0.0136(14)
C21 0.069(3) 0.085(3) 0.087(3) -0.016(2) 0.015(2) -0.047(2)
C22 0.0525(17) 0.0408(15) 0.0462(16) 0.0115(14) -0.0007(13) -0.0046(14)
C23 0.072(2) 0.051(2) 0.073(2) 0.0223(18) 0.0046(19) 0.0109(18)
C24 0.0530(16) 0.0300(15) 0.0458(16) -0.0003(12) 0.0008(13) -0.0130(12)
C25 0.076(2) 0.0467(18) 0.076(2) -0.0053(17) 0.0200(19) -0.0341(18)
C26 0.072(3) 0.109(4) 0.120(4) -0.028(3) 0.029(3) -0.045(3)

loop_
_atom_type_symbol
_atom_type_description
_atom_type_scat_dispersion_real
_atom_type_scat_dispersion_imag
_atom_type_scat_source
C C 0.0033 0.0016 'International Tables Vol C Tables 4.2.6.8 and 6.1.1.4'
H H 0.0000 0.0000 'International Tables Vol C Tables 4.2.6.8 and 6.1.1.4'
N N 0.0061 0.0033 'International Tables Vol C Tables 4.2.6.8 and 6.1.1.4'
O O 0.0106 0.0060 'International Tables Vol C Tables 4.2.6.8 and 6.1.1.4'
S S 0.1246 0.1234 'International Tables Vol C Tables 4.2.6.8 and 6.1.1.4'

loop_
_geom_angle_atom_site_label_1
_geom_angle_atom_site_label_2
_geom_angle_atom_site_label_3
_geom_angle
O3 S1 O2 120.9(3)
O3 S1 N1 108.0(3)
O2 S1 N1 105.78(16)
O3 S1 C13 106.40(19)
O2 S1 C13 107.1(2)
N1 S1 C13 108.19(15)
C1 O1 C5 114.27(19)
C20 O4 C19 116.2(2)
C22 O6 C2 118.2(2)
C24 O8 C3 117.4(2)
C4 N1 C12 116.9(3)
C4 N1 S1 120.3(2)
C12 N1 S1 120.7(2)
O1 C1 C19 106.0(2)
O1 C1 C2 109.1(2)
C19 C1 C2 111.8(2)
O1 C1 H1 109.9
C19 C1 H1 109.9
C2 C1 H1 109.9
O6 C2 C3 108.4(2)
O6 C2 C1 107.7(2)
C3 C2 C1 108.5(2)
O6 C2 H2 110.7
C3 C2 H2 110.7
C1 C2 H2 110.7
O8 C3 C4 107.4(2)
O8 C3 C2 109.3(2)
C4 C3 C2 109.4(2)
O8 C3 H3 110.2
C4 C3 H3 110.2
C2 C3 H3 110.2
N1 C4 C3 111.1(2)
N1 C4 C5 108.6(2)
C3 C4 C5 110.6(2)
N1 C4 H4 108.9
C3 C4 H4 108.9
C5 C4 H4 108.9
O1 C5 C6 112.8(2)
O1 C5 C4 109.7(2)
C6 C5 C4 111.4(2)
O1 C5 H5 107.5
C6 C5 H5 107.5
C4 C5 H5 107.5
C11 C6 C7 119.6(3)
C11 C6 C5 120.9(3)
C7 C6 C5 119.4(3)
C8 C7 C6 119.6(4)
C8 C7 H7 120.2
C6 C7 H7 120.2
C9 C8 C7 120.7(4)
C9 C8 H8 119.7
C7 C8 H8 119.7
C8 C9 C10 120.1(4)
C8 C9 H9 120.0
C10 C9 H9 120.0
C9 C10 C11 120.3(4)
C9 C10 H10 119.8
C11 C10 H10 119.8
C6 C11 C10 119.6(4)
C6 C11 C12 122.1(3)
C10 C11 C12 118.2(4)
N1 C12 C11 112.3(3)
N1 C12 H12A 109.1
C11 C12 H12A 109.1
N1 C12 H12B 109.1
C11 C12 H12B 109.1
H12A C12 H12B 107.9
C14 C13 C18 120.2(3)
C14 C13 S1 119.5(3)
C18 C13 S1 120.2(3)
C15 C14 C13 119.4(3)
C15 C14 H14 120.3
C13 C14 H14 120.3
C14 C15 C16 121.1(3)
C14 C15 H15 119.5
C16 C15 H15 119.5
C17 C16 C15 118.5(3)
C17 C16 C26 121.5(4)
C15 C16 C26 120.0(4)
C16 C17 C18 121.5(4)
C16 C17 H17 119.3
C18 C17 H17 119.3
C17 C18 C13 119.4(3)
C17 C18 H18 120.3
C13 C18 H18 120.3
O4 C19 C1 106.4(2)
O4 C19 H19A 110.5
C1 C19 H19A 110.5
O4 C19 H19B 110.5
C1 C19 H19B 110.5
H19A C19 H19B 108.6
O5 C20 O4 123.1(3)
O5 C20 C21 125.7(3)
O4 C20 C21 111.3(3)
C20 C21 H21A 109.5
C20 C21 H21B 109.5
H21A C21 H21B 109.5
C20 C21 H21C 109.5
H21A C21 H21C 109.5
H21B C21 H21C 109.5
O7 C22 O6 123.5(3)
O7 C22 C23 125.6(3)
O6 C22 C23 110.9(3)
C22 C23 H23A 109.5
C22 C23 H23B 109.5
H23A C23 H23B 109.5
C22 C23 H23C 109.5
H23A C23 H23C 109.5
H23B C23 H23C 109.5
O9 C24 O8 123.9(3)
O9 C24 C25 125.7(3)
O8 C24 C25 110.3(3)
C24 C25 H25A 109.5
C24 C25 H25B 109.5
H25A C25 H25B 109.5
C24 C25 H25C 109.5
H25A C25 H25C 109.5
H25B C25 H25C 109.5
C16 C26 H26A 109.5
C16 C26 H26B 109.5
H26A C26 H26B 109.5
C16 C26 H26C 109.5
H26A C26 H26C 109.5
H26B C26 H26C 109.5

loop_
_geom_bond_atom_site_label_1
_geom_bond_atom_site_label_2
_geom_bond_distance
S1 O3 1.421(4)
S1 O2 1.439(4)
S1 N1 1.625(3)
S1 C13 1.756(3)
O1 C1 1.423(3)
O1 C5 1.429(3)
O4 C20 1.331(4)
O4 C19 1.437(3)
O5 C20 1.187(4)
O6 C22 1.353(3)
O6 C2 1.443(3)
O7 C22 1.196(4)
O8 C24 1.349(3)
O8 C3 1.442(3)
O9 C24 1.192(4)
N1 C4 1.457(4)
N1 C12 1.464(5)
C1 C19 1.507(4)
C1 C2 1.527(3)
C1 H1 1.0000
C2 C3 1.520(4)
C2 H2 1.0000
C3 C4 1.519(4)
C3 H3 1.0000
C4 C5 1.533(3)
C4 H4 1.0000
C5 C6 1.515(4)
C5 H5 1.0000
C6 C11 1.385(4)
C6 C7 1.393(4)
C7 C8 1.382(5)
C7 H7 0.9500
C8 C9 1.370(7)
C8 H8 0.9500
C9 C10 1.370(8)
C9 H9 0.9500
C10 C11 1.394(5)
C10 H10 0.9500
C11 C12 1.511(6)
C12 H12A 0.9900
C12 H12B 0.9900
C13 C14 1.378(5)
C13 C18 1.379(5)
C14 C15 1.372(5)
C14 H14 0.9500
C15 C16 1.386(5)
C15 H15 0.9500
C16 C17 1.367(5)
C16 C26 1.510(5)
C17 C18 1.373(6)
C17 H17 0.9500
C18 H18 0.9500
C19 H19A 0.9900
C19 H19B 0.9900
C20 C21 1.478(5)
C21 H21A 0.9800
C21 H21B 0.9800
C21 H21C 0.9800
C22 C23 1.493(5)
C23 H23A 0.9800
C23 H23B 0.9800
C23 H23C 0.9800
C24 C25 1.492(4)
C25 H25A 0.9800
C25 H25B 0.9800
C25 H25C 0.9800
C26 H26A 0.9800
C26 H26B 0.9800
C26 H26C 0.9800
